data_1004061
loop_
_publ_author_name
'Abraham, F'
'Trehoux, J'
'Thomas, D'

_publ_section_title
;
La liaison metal-metal dans les clusters M~12~ O~36~: I - preparation
et etudes structurale des phases La~4~ M~6~ O~19~ (M = Ru, Os)
;
_journal_coden_ASTM MRBUAC
_journal_name_full 'Materials Research Bulletin'
_journal_page_first 43
_journal_page_last 52
_journal_paper_doi 10.1016/0025-5408(77)90087-3
_journal_volume 12
_journal_year 1977
_chemical_formula_structural 'LA4 RU6 O19'
_chemical_formula_sum 'La4 O19 Ru6'
_chemical_name_systematic 'LANTHANUM RUTHENIUM OXIDE (4/6/19)'
_space_group_IT_number 197
_symmetry_cell_setting cubic
_symmetry_Int_Tables_number 197
_symmetry_space_group_name_Hall 'I 2 2 3'
_symmetry_space_group_name_H-M 'I 2 3'
_cell_angle_alpha 90
_cell_angle_beta 90
_cell_angle_gamma 90
_cell_formula_units_Z 2
_cell_length_a 8.981(3)
_cell_length_b 8.981(3)
_cell_length_c 8.981(3)
_cell_volume 724.4
_exptl_crystal_density_meas 6.71(3)
_refine_ls_R_factor_all 0.025
_cod_database_code 1004061

loop_
_symmetry_equiv_pos_as_xyz
x,y,z
y,z,x
z,x,y
x,-y,-z
y,-z,-x
z,-x,-y
-x,y,-z
-y,z,-x
-z,x,-y
-x,-y,z
-y,-z,x
-z,-x,y
1/2+x,1/2+y,1/2+z
1/2+y,1/2+z,1/2+x
1/2+z,1/2+x,1/2+y
1/2+x,1/2-y,1/2-z
1/2+y,1/2-z,1/2-x
1/2+z,1/2-x,1/2-y
1/2-x,1/2+y,1/2-z
1/2-y,1/2+z,1/2-x
1/2-z,1/2+x,1/2-y
1/2-x,1/2-y,1/2+z
1/2-y,1/2-z,1/2+x
1/2-z,1/2-x,1/2+y

loop_
_atom_site_label
_atom_site_type_symbol
_atom_site_symmetry_multiplicity
_atom_site_Wyckoff_symbol
_atom_site_fract_x
_atom_site_fract_y
_atom_site_fract_z
_atom_site_occupancy
_atom_site_attached_hydrogens
_atom_site_calc_flag
La1 La3+ 8 c 0.16279(4) 0.16279(4) 0.16279(4) 1. 0 d
Ru1 Ru4+ 12 e 0.36147(6) 0.5 0. 1. 0 d
O1 O2- 12 d 0.33313(79) 0. 0. 1. 0 d
O2 O2- 2 a 0. 0. 0. 1. 0 d
O3 O2- 24 f 0.34044(54) 0.28582(53) 0.97122(43) 1. 0 d

loop_
_atom_type_symbol
_atom_type_oxidation_number
La3+ 3.000
Ru4+ 4.330
O2- -2.000
